data_7710082
loop_
_publ_author_name
'Kimura, Yoshitaka'
'Lugo-Fuentes, Leonardo I.'
'Saito, Souta'
'Jimenez-Halla, Jose Oscar Carlos'
'Barroso-Flores, Joaqu\'in'
'Yamamoto, Yohsuke'
'Nakamoto, Masaaki'
'Shang, Rong'

_publ_section_title
;
 Boron, nitrogen-containing heterocyclic carbene (BNC) as a redox active
 ligand: synthesis and characterization of a lithium BNC-aurate complex
;
_journal_name_full 'Dalton Transactions'
_journal_paper_doi 10.1039/D2DT01083F
_journal_year 2022
_chemical_formula_sum 'C26.5 H51 Au B2 F3 N2 O3 P S'
_chemical_formula_weight 784.31
_space_group_crystal_system triclinic
_space_group_IT_number 2
_space_group_name_Hall '-P 1'
_space_group_name_H-M_alt 'P -1'
_atom_sites_solution_hydrogens geom
_audit_creation_method SHELXL-2014/5
_audit_update_record
;
2021-09-14 deposited with the CCDC.	2022-04-18 downloaded from the CCDC.
;
_cell_angle_alpha 83.771(14)
_cell_angle_beta 81.751(5)
_cell_angle_gamma 72.088(15)
_cell_formula_units_Z 2
_cell_length_a 10.469(7)
_cell_length_b 11.938(8)
_cell_length_c 14.578(10)
_cell_measurement_reflns_used 9932
_cell_measurement_temperature 173(2)
_cell_measurement_theta_max 27.97
_cell_measurement_theta_min 2.30
_cell_volume 1712(2)
_computing_cell_refinement 'Bruker SAINT'
_computing_data_collection 'Bruker APEX2'
_computing_data_reduction 'Bruker SAINT'
_computing_molecular_graphics 'Bruker SHELXTL'
_computing_publication_material 'Bruker SHELXTL'
_computing_structure_refinement 'SHELXL-2014 (Sheldrick 2014)'
_computing_structure_solution 'SHELXT 2014/5 (Sheldrick, 2014)'
_diffrn_ambient_temperature 173(2)
_diffrn_measured_fraction_theta_full 0.994
_diffrn_measured_fraction_theta_max 0.979
_diffrn_measurement_device_type 'Bruker APEX-II CCD'
_diffrn_measurement_method '\f and \w scans'
_diffrn_radiation_type MoK\a
_diffrn_radiation_wavelength 0.71073
_diffrn_reflns_av_R_equivalents 0.0211
_diffrn_reflns_av_unetI/netI 0.0285
_diffrn_reflns_Laue_measured_fraction_full 0.994
_diffrn_reflns_Laue_measured_fraction_max 0.979
_diffrn_reflns_limit_h_max 13
_diffrn_reflns_limit_h_min -13
_diffrn_reflns_limit_k_max 15
_diffrn_reflns_limit_k_min -15
_diffrn_reflns_limit_l_max 19
_diffrn_reflns_limit_l_min -19
_diffrn_reflns_number 20414
_diffrn_reflns_point_group_measured_fraction_full 0.994
_diffrn_reflns_point_group_measured_fraction_max 0.979
_diffrn_reflns_theta_full 26.000
_diffrn_reflns_theta_max 28.033
_diffrn_reflns_theta_min 1.797
_exptl_absorpt_coefficient_mu 4.450
_exptl_absorpt_correction_T_max 0.488
_exptl_absorpt_correction_T_min 0.356
_exptl_absorpt_correction_type multi-scan
_exptl_crystal_colour colourless
_exptl_crystal_density_diffrn 1.522
_exptl_crystal_description block
_exptl_crystal_F_000 790
_exptl_crystal_size_max 0.291
_exptl_crystal_size_mid 0.252
_exptl_crystal_size_min 0.188
_refine_diff_density_max 1.630
_refine_diff_density_min -0.533
_refine_diff_density_rms 0.082
_refine_ls_extinction_method none
_refine_ls_goodness_of_fit_ref 1.039
_refine_ls_hydrogen_treatment constr
_refine_ls_matrix_type full
_refine_ls_number_parameters 401
_refine_ls_number_reflns 8110
_refine_ls_number_restraints 57
_refine_ls_restrained_S_all 1.039
_refine_ls_R_factor_all 0.0266
_refine_ls_R_factor_gt 0.0219
_refine_ls_shift/su_max 0.002
_refine_ls_shift/su_mean 0.000
_refine_ls_structure_factor_coef Fsqd
_refine_ls_weighting_details 'w=1/[\s^2^(Fo^2^)+(0.0254P)^2^+0.6650P] where P=(Fo^2^+2Fc^2^)/3'
_refine_ls_weighting_scheme calc
_refine_ls_wR_factor_gt 0.0495
_refine_ls_wR_factor_ref 0.0506
_reflns_Friedel_coverage 0.000
_reflns_number_gt 7336
_reflns_number_total 8110
_reflns_threshold_expression 'I > 2\s(I)'
_cod_data_source_file d2dt01083f2.cif
_cod_data_source_block 4a
_cod_depositor_comments
;
The following automatic conversions were performed:

data item '_exptl_absorpt_correction_type' value 'Multi-scan' was
changed to 'multi-scan' in accordance with the
/home/data/users/saulius/crontab/automatic-downloads/rss-feeds/RSC/lib/dictionaries/cif_core.dic
dictionary named 'cif_core.dic' version 2.4.2 last updated on
2011-04-26.

Automatic conversion script
Id: cif_fix_values 7556 2019-12-06 15:28:31Z antanas 
;
_cod_original_formula_sum 'C26.50 H51 Au B2 F3 N2 O3 P S'
_cod_database_code 7710082
_shelx_space_group_comment
;
The symmetry employed for this shelxl refinement is uniquely defined
by the following loop, which should always be used as a source of
symmetry information in preference to the above space-group names.
They are only intended as comments.
;
_shelx_estimated_absorpt_t_min 0.358
_shelx_estimated_absorpt_t_max 0.488
_shelxl_version_number 2014/5

loop_
_space_group_symop_operation_xyz
'x, y, z'
'-x, -y, -z'

loop_
_atom_site_label
_atom_site_type_symbol
_atom_site_fract_x
_atom_site_fract_y
_atom_site_fract_z
_atom_site_U_iso_or_equiv
_atom_site_adp_type
_atom_site_occupancy
_atom_site_site_symmetry_order
_atom_site_calc_flag
_atom_site_refinement_flags_posn
_atom_site_refinement_flags_adp
_atom_site_refinement_flags_occupancy
_atom_site_disorder_assembly
_atom_site_disorder_group
Au1 Au 0.79677(2) 0.43498(2) 0.78771(2) 0.02326(4) Uani 1 1 d . . . . .
C1 C 0.6643(2) 0.6009(2) 0.80861(15) 0.0201(5) Uani 1 1 d . . . . .
N1 N 0.5951(2) 0.81462(17) 0.80264(13) 0.0194(4) Uani 1 1 d . . . . .
N2 N 0.5403(2) 0.63522(17) 0.79013(13) 0.0176(4) Uani 1 1 d . . . . .
B1 B 0.6991(3) 0.7160(2) 0.83400(18) 0.0203(5) Uani 1 1 d . . . . .
B2 B 0.4703(3) 0.7707(2) 0.80182(17) 0.0167(5) Uani 1 1 d . . . . .
P1 P 0.94694(6) 0.25582(6) 0.75368(5) 0.02352(14) Uani 1 1 d . . . . .
C2 C 1.1230(3) 0.2512(3) 0.7419(3) 0.0475(8) Uani 1 1 d . . . . .
H2A H 1.1798 0.1739 0.7218 0.071 Uiso 1 1 calc R U . . .
H2B H 1.1464 0.2639 0.8018 0.071 Uiso 1 1 calc R U . . .
H2C H 1.1382 0.3131 0.6956 0.071 Uiso 1 1 calc R U . . .
C3 C 0.9252(3) 0.2095(3) 0.6447(2) 0.0426(8) Uani 1 1 d . . . . .
H3A H 0.9472 0.2637 0.5938 0.064 Uiso 1 1 calc R U . . .
H3B H 0.8312 0.2101 0.6455 0.064 Uiso 1 1 calc R U . . .
H3C H 0.9855 0.1295 0.6355 0.064 Uiso 1 1 calc R U . . .
C4 C 0.9350(3) 0.1343(2) 0.8366(2) 0.0337(6) Uani 1 1 d . . . . .
H4A H 0.8416 0.1312 0.8467 0.051 Uiso 1 1 calc R U . . .
H4B H 0.9625 0.1457 0.8956 0.051 Uiso 1 1 calc R U . . .
H4C H 0.9946 0.0602 0.8125 0.051 Uiso 1 1 calc R U . . .
C5 C 0.3388(3) 0.8860(3) 0.54236(19) 0.0395(7) Uani 1 1 d . . . . .
C11 C 0.8286(3) 0.6933(2) 0.88967(18) 0.0261(5) Uani 1 1 d . . . . .
C12 C 0.8481(3) 0.7939(3) 0.9386(2) 0.0375(7) Uani 1 1 d . . . . .
H12A H 0.8617 0.8562 0.8922 0.056 Uiso 1 1 calc R U . . .
H12B H 0.9274 0.7632 0.9726 0.056 Uiso 1 1 calc R U . . .
H12C H 0.7677 0.8262 0.9821 0.056 Uiso 1 1 calc R U . . .
C13 C 0.9612(3) 0.6410(3) 0.8263(2) 0.0343(6) Uani 1 1 d . . . . .
H13A H 0.9535 0.5748 0.7955 0.051 Uiso 1 1 calc R U . . .
H13B H 1.0367 0.6131 0.8640 0.051 Uiso 1 1 calc R U . . .
H13C H 0.9774 0.7020 0.7794 0.051 Uiso 1 1 calc R U . . .
C14 C 0.8145(3) 0.5983(3) 0.96893(19) 0.0327(6) Uani 1 1 d . . . . .
H14A H 0.8200 0.5250 0.9420 0.049 Uiso 1 1 calc R U . . .
H14B H 0.7272 0.6264 1.0068 0.049 Uiso 1 1 calc R U . . .
H14C H 0.8876 0.5837 1.0080 0.049 Uiso 1 1 calc R U . . .
C21 C 0.6043(3) 0.9386(2) 0.78151(18) 0.0269(6) Uani 1 1 d . . . . .
C22 C 0.4994(3) 1.0110(2) 0.7182(2) 0.0371(7) Uani 1 1 d . . . . .
H22A H 0.5123 1.0890 0.7021 0.056 Uiso 1 1 calc R U . . .
H22B H 0.4084 1.0201 0.7506 0.056 Uiso 1 1 calc R U . . .
H22C H 0.5104 0.9704 0.6614 0.056 Uiso 1 1 calc R U . . .
C23 C 0.5876(3) 1.0056(3) 0.8691(2) 0.0364(7) Uani 1 1 d . . . . .
H23A H 0.6368 1.0645 0.8563 0.055 Uiso 1 1 calc R U . . .
H23B H 0.6240 0.9498 0.9202 0.055 Uiso 1 1 calc R U . . .
H23C H 0.4915 1.0452 0.8866 0.055 Uiso 1 1 calc R U . . .
C24 C 0.7426(3) 0.9301(3) 0.7254(2) 0.0343(6) Uani 1 1 d . . . . .
H24A H 0.7495 0.8924 0.6677 0.051 Uiso 1 1 calc R U . . .
H24B H 0.8145 0.8830 0.7622 0.051 Uiso 1 1 calc R U . . .
H24C H 0.7519 1.0095 0.7106 0.051 Uiso 1 1 calc R U . . .
C31 C 0.3545(2) 0.7963(2) 0.89264(16) 0.0211(5) Uani 1 1 d . . . . .
C32 C 0.2436(3) 0.7370(3) 0.89379(19) 0.0315(6) Uani 1 1 d . . . . .
H32A H 0.1957 0.7663 0.8389 0.047 Uiso 1 1 calc R U . . .
H32B H 0.1796 0.7556 0.9500 0.047 Uiso 1 1 calc R U . . .
H32C H 0.2844 0.6514 0.8932 0.047 Uiso 1 1 calc R U . . .
C33 C 0.4256(3) 0.7478(3) 0.97995(17) 0.0309(6) Uani 1 1 d . . . . .
H33A H 0.4748 0.6640 0.9749 0.046 Uiso 1 1 calc R U . . .
H33B H 0.3582 0.7571 1.0349 0.046 Uiso 1 1 calc R U . . .
H33C H 0.4892 0.7913 0.9858 0.046 Uiso 1 1 calc R U . . .
C34 C 0.2808(3) 0.9284(2) 0.90373(19) 0.0310(6) Uani 1 1 d . . . . .
H34A H 0.2349 0.9626 0.8487 0.047 Uiso 1 1 calc R U . . .
H34B H 0.3466 0.9693 0.9105 0.047 Uiso 1 1 calc R U . . .
H34C H 0.2141 0.9370 0.9590 0.047 Uiso 1 1 calc R U . . .
C41 C 0.4718(2) 0.5581(2) 0.75613(16) 0.0188(5) Uani 1 1 d . . . . .
H41 H 0.3755 0.6059 0.7524 0.023 Uiso 1 1 calc R U . . .
C42 C 0.4702(3) 0.4493(2) 0.82220(17) 0.0240(5) Uani 1 1 d . . . . .
H42A H 0.5640 0.3988 0.8274 0.029 Uiso 1 1 calc R U . . .
H42B H 0.4281 0.4744 0.8848 0.029 Uiso 1 1 calc R U . . .
C43 C 0.3910(3) 0.3794(2) 0.78580(19) 0.0287(6) Uani 1 1 d . . . . .
H43A H 0.2955 0.4280 0.7857 0.034 Uiso 1 1 calc R U . . .
H43B H 0.3934 0.3079 0.8276 0.034 Uiso 1 1 calc R U . . .
C44 C 0.4492(3) 0.3435(2) 0.68779(19) 0.0308(6) Uani 1 1 d . . . . .
H44A H 0.3925 0.3024 0.6646 0.037 Uiso 1 1 calc R U . . .
H44B H 0.5414 0.2881 0.6889 0.037 Uiso 1 1 calc R U . . .
C45 C 0.4545(3) 0.4513(2) 0.62231(19) 0.0304(6) Uani 1 1 d . . . . .
H45A H 0.4982 0.4252 0.5602 0.037 Uiso 1 1 calc R U . . .
H45B H 0.3613 0.5020 0.6155 0.037 Uiso 1 1 calc R U . . .
C46 C 0.5324(3) 0.5225(2) 0.65825(16) 0.0232(5) Uani 1 1 d . . . . .
H46A H 0.5293 0.5941 0.6163 0.028 Uiso 1 1 calc R U . . .
H46B H 0.6282 0.4749 0.6589 0.028 Uiso 1 1 calc R U . . .
S1 S 0.27850(7) 0.84528(6) 0.66176(4) 0.02527(13) Uani 1 1 d . . . . .
F1 F 0.2424(3) 0.8972(2) 0.48892(14) 0.0692(7) Uani 1 1 d . . . . .
F2 F 0.4495(3) 0.8063(2) 0.51053(13) 0.0837(8) Uani 1 1 d . . . . .
F3 F 0.3639(2) 0.98796(19) 0.53568(13) 0.0575(6) Uani 1 1 d . . . . .
O1 O 0.40779(17) 0.81383(15) 0.70397(11) 0.0216(4) Uani 1 1 d . . . . .
O2 O 0.1820(2) 0.95063(18) 0.69328(14) 0.0394(5) Uani 1 1 d . . . . .
O3 O 0.2317(2) 0.74692(19) 0.65427(15) 0.0417(5) Uani 1 1 d . . . . .
C50 C 0.8443(10) 0.6775(9) 0.5766(7) 0.063(2) Uani 0.5 1 d . U P A -1
H50A H 0.8907 0.7380 0.5732 0.095 Uiso 0.5 1 calc R U P A -1
H50B H 0.8199 0.6548 0.6418 0.095 Uiso 0.5 1 calc R U P A -1
H50C H 0.7623 0.7091 0.5455 0.095 Uiso 0.5 1 calc R U P A -1
C51 C 0.8845(12) 0.5133(11) 0.4762(7) 0.049(2) Uani 0.5 1 d . U P A -1
H51 H 0.7902 0.5386 0.4712 0.059 Uiso 0.5 1 calc R U P A -1
C52 C 1.1567(10) 0.4365(9) 0.4904(6) 0.058(2) Uani 0.5 1 d . U P A -1
H52 H 1.2507 0.4103 0.4963 0.069 Uiso 0.5 1 calc R U P A -1
C53 C 1.1046(12) 0.3784(10) 0.4362(6) 0.064(2) Uani 0.5 1 d . U P A -1
H53 H 1.1614 0.3124 0.4042 0.077 Uiso 0.5 1 calc R U P A -1
C54 C 0.9357(8) 0.5720(7) 0.5297(5) 0.0415(14) Uani 0.5 1 d . U P A -1
C55 C 1.0730(9) 0.5342(9) 0.5370(7) 0.0406(19) Uani 0.5 1 d . U P A -1
H55 H 1.1105 0.5745 0.5736 0.049 Uiso 0.5 1 calc R U P A -1
C56 C 0.9661(11) 0.4185(9) 0.4292(6) 0.061(2) Uani 0.5 1 d . U P A -1
H56 H 0.9280 0.3799 0.3916 0.074 Uiso 0.5 1 calc R U P A -1

loop_
_atom_site_aniso_label
_atom_site_aniso_U_11
_atom_site_aniso_U_22
_atom_site_aniso_U_33
_atom_site_aniso_U_23
_atom_site_aniso_U_13
_atom_site_aniso_U_12
Au1 0.01751(5) 0.01573(5) 0.03369(6) -0.00384(4) -0.00511(4) 0.00091(3)
C1 0.0210(12) 0.0203(12) 0.0167(11) 0.0023(9) -0.0021(9) -0.0040(10)
N1 0.0238(10) 0.0151(10) 0.0213(10) -0.0031(8) -0.0020(8) -0.0082(8)
N2 0.0206(10) 0.0142(9) 0.0176(9) -0.0008(7) -0.0027(8) -0.0044(8)
B1 0.0188(13) 0.0218(14) 0.0205(13) -0.0031(11) 0.0002(10) -0.0070(11)
B2 0.0185(12) 0.0146(12) 0.0167(12) -0.0019(10) -0.0045(10) -0.0032(10)
P1 0.0168(3) 0.0164(3) 0.0352(4) -0.0040(3) -0.0028(3) -0.0010(2)
C2 0.0212(14) 0.0318(17) 0.086(3) -0.0032(16) -0.0022(15) -0.0053(13)
C3 0.051(2) 0.0335(17) 0.0371(16) -0.0080(13) -0.0082(14) -0.0003(14)
C4 0.0322(15) 0.0247(14) 0.0358(15) -0.0018(11) 0.0042(12) 0.0002(12)
C5 0.056(2) 0.0385(17) 0.0245(14) 0.0010(12) -0.0153(13) -0.0103(15)
C11 0.0215(12) 0.0283(14) 0.0309(13) -0.0053(11) -0.0065(10) -0.0082(11)
C12 0.0322(15) 0.0417(18) 0.0442(17) -0.0130(14) -0.0146(13) -0.0114(13)
C13 0.0204(13) 0.0399(17) 0.0450(16) -0.0095(13) -0.0036(12) -0.0104(12)
C14 0.0291(14) 0.0357(16) 0.0295(14) 0.0024(12) -0.0091(11) -0.0031(12)
C21 0.0363(15) 0.0180(12) 0.0310(13) 0.0011(10) -0.0082(11) -0.0138(11)
C22 0.0514(19) 0.0186(13) 0.0455(17) 0.0074(12) -0.0192(14) -0.0139(13)
C23 0.0400(17) 0.0272(15) 0.0466(17) -0.0148(13) -0.0071(13) -0.0115(13)
C24 0.0450(17) 0.0301(15) 0.0348(15) -0.0019(12) -0.0015(13) -0.0229(14)
C31 0.0192(12) 0.0238(13) 0.0181(11) -0.0047(9) -0.0016(9) -0.0022(10)
C32 0.0262(14) 0.0369(16) 0.0303(14) -0.0079(12) 0.0078(11) -0.0108(12)
C33 0.0251(13) 0.0406(16) 0.0188(12) 0.0033(11) -0.0008(10) -0.0003(12)
C34 0.0293(14) 0.0300(15) 0.0273(13) -0.0090(11) -0.0017(11) 0.0024(12)
C41 0.0202(11) 0.0156(11) 0.0224(11) -0.0013(9) -0.0051(9) -0.0069(9)
C42 0.0274(13) 0.0197(12) 0.0255(12) 0.0014(10) -0.0034(10) -0.0089(10)
C43 0.0335(15) 0.0206(13) 0.0348(14) 0.0007(11) -0.0039(11) -0.0131(11)
C44 0.0371(15) 0.0225(13) 0.0378(15) -0.0059(11) -0.0039(12) -0.0150(12)
C45 0.0419(16) 0.0254(14) 0.0291(13) -0.0039(11) -0.0096(12) -0.0141(12)
C46 0.0304(13) 0.0182(12) 0.0224(12) -0.0023(9) -0.0035(10) -0.0085(10)
S1 0.0290(3) 0.0222(3) 0.0245(3) -0.0002(2) -0.0111(2) -0.0042(3)
F1 0.1021(18) 0.0863(17) 0.0409(11) 0.0191(11) -0.0473(12) -0.0500(15)
F2 0.104(2) 0.0805(17) 0.0306(10) -0.0064(10) 0.0124(11) 0.0174(15)
F3 0.0875(16) 0.0609(13) 0.0379(10) 0.0177(9) -0.0213(10) -0.0428(12)
O1 0.0246(9) 0.0198(9) 0.0198(8) -0.0003(7) -0.0065(7) -0.0045(7)
O2 0.0342(11) 0.0342(12) 0.0409(11) -0.0066(9) -0.0140(9) 0.0087(9)
O3 0.0506(13) 0.0359(12) 0.0495(12) 0.0081(10) -0.0293(10) -0.0218(10)
C50 0.063(5) 0.062(6) 0.052(5) -0.008(4) 0.011(4) -0.005(4)
C51 0.056(5) 0.067(6) 0.036(4) -0.002(4) -0.011(4) -0.033(4)
C52 0.058(5) 0.065(5) 0.047(4) -0.005(4) 0.008(4) -0.018(4)
C53 0.089(5) 0.058(5) 0.036(4) -0.014(4) 0.020(4) -0.016(4)
C54 0.048(4) 0.054(4) 0.029(3) 0.001(3) -0.003(3) -0.025(3)
C55 0.042(4) 0.050(5) 0.035(4) -0.009(3) -0.004(3) -0.020(4)
C56 0.090(5) 0.073(5) 0.034(4) -0.012(3) -0.005(4) -0.040(4)

loop_
_atom_type_symbol
_atom_type_description
_atom_type_scat_dispersion_real
_atom_type_scat_dispersion_imag
_atom_type_scat_source
C C 0.0033 0.0016 'International Tables Vol C Tables 4.2.6.8 and 6.1.1.4'
H H 0.0000 0.0000 'International Tables Vol C Tables 4.2.6.8 and 6.1.1.4'
B B 0.0013 0.0007 'International Tables Vol C Tables 4.2.6.8 and 6.1.1.4'
N N 0.0061 0.0033 'International Tables Vol C Tables 4.2.6.8 and 6.1.1.4'
O O 0.0106 0.0060 'International Tables Vol C Tables 4.2.6.8 and 6.1.1.4'
F F 0.0171 0.0103 'International Tables Vol C Tables 4.2.6.8 and 6.1.1.4'
P P 0.1023 0.0942 'International Tables Vol C Tables 4.2.6.8 and 6.1.1.4'
S S 0.1246 0.1234 'International Tables Vol C Tables 4.2.6.8 and 6.1.1.4'
Au Au -2.0133 8.8022 'International Tables Vol C Tables 4.2.6.8 and 6.1.1.4'

loop_
_geom_angle_atom_site_label_1
_geom_angle_atom_site_label_2
_geom_angle_atom_site_label_3
_geom_angle
_geom_angle_site_symmetry_1
_geom_angle_site_symmetry_3
_geom_angle_publ_flag
C1 Au1 P1 175.87(6) . . ?
N2 C1 B1 107.2(2) . . ?
N2 C1 Au1 124.62(18) . . ?
B1 C1 Au1 127.51(17) . . ?
B1 N1 C21 125.6(2) . . ?
B1 N1 B2 106.5(2) . . ?
C21 N1 B2 127.8(2) . . ?
C1 N2 C41 124.4(2) . . ?
C1 N2 B2 112.74(19) . . ?
C41 N2 B2 122.73(19) . . ?
N1 B1 C11 137.1(2) . . ?
N1 B1 C1 105.7(2) . . ?
C11 B1 C1 117.0(2) . . ?
N1 B2 N2 101.02(18) . . ?
N1 B2 O1 109.75(18) . . ?
N2 B2 O1 101.78(17) . . ?
N1 B2 C31 116.95(19) . . ?
N2 B2 C31 112.81(19) . . ?
O1 B2 C31 112.91(19) . . ?
C3 P1 C4 104.22(15) . . ?
C3 P1 C2 104.53(17) . . ?
C4 P1 C2 104.77(15) . . ?
C3 P1 Au1 112.10(11) . . ?
C4 P1 Au1 115.29(10) . . ?
C2 P1 Au1 114.79(11) . . ?
P1 C2 H2A 109.5 . . ?
P1 C2 H2B 109.5 . . ?
H2A C2 H2B 109.5 . . ?
P1 C2 H2C 109.5 . . ?
H2A C2 H2C 109.5 . . ?
H2B C2 H2C 109.5 . . ?
P1 C3 H3A 109.5 . . ?
P1 C3 H3B 109.5 . . ?
H3A C3 H3B 109.5 . . ?
P1 C3 H3C 109.5 . . ?
H3A C3 H3C 109.5 . . ?
H3B C3 H3C 109.5 . . ?
P1 C4 H4A 109.5 . . ?
P1 C4 H4B 109.5 . . ?
H4A C4 H4B 109.5 . . ?
P1 C4 H4C 109.5 . . ?
H4A C4 H4C 109.5 . . ?
H4B C4 H4C 109.5 . . ?
F3 C5 F2 108.0(3) . . ?
F3 C5 F1 107.1(3) . . ?
F2 C5 F1 109.5(3) . . ?
F3 C5 S1 111.8(2) . . ?
F2 C5 S1 111.7(2) . . ?
F1 C5 S1 108.6(2) . . ?
C12 C11 C13 107.2(2) . . ?
C12 C11 C14 104.8(2) . . ?
C13 C11 C14 107.8(2) . . ?
C12 C11 B1 120.4(2) . . ?
C13 C11 B1 110.6(2) . . ?
C14 C11 B1 105.2(2) . . ?
C11 C12 H12A 109.5 . . ?
C11 C12 H12B 109.5 . . ?
H12A C12 H12B 109.5 . . ?
C11 C12 H12C 109.5 . . ?
H12A C12 H12C 109.5 . . ?
H12B C12 H12C 109.5 . . ?
C11 C13 H13A 109.5 . . ?
C11 C13 H13B 109.5 . . ?
H13A C13 H13B 109.5 . . ?
C11 C13 H13C 109.5 . . ?
H13A C13 H13C 109.5 . . ?
H13B C13 H13C 109.5 . . ?
C11 C14 H14A 109.5 . . ?
C11 C14 H14B 109.5 . . ?
H14A C14 H14B 109.5 . . ?
C11 C14 H14C 109.5 . . ?
H14A C14 H14C 109.5 . . ?
H14B C14 H14C 109.5 . . ?
N1 C21 C22 111.5(2) . . ?
N1 C21 C24 107.4(2) . . ?
C22 C21 C24 105.6(2) . . ?
N1 C21 C23 113.4(2) . . ?
C22 C21 C23 108.6(2) . . ?
C24 C21 C23 110.1(2) . . ?
C21 C22 H22A 109.5 . . ?
C21 C22 H22B 109.5 . . ?
H22A C22 H22B 109.5 . . ?
C21 C22 H22C 109.5 . . ?
H22A C22 H22C 109.5 . . ?
H22B C22 H22C 109.5 . . ?
C21 C23 H23A 109.5 . . ?
C21 C23 H23B 109.5 . . ?
H23A C23 H23B 109.5 . . ?
C21 C23 H23C 109.5 . . ?
H23A C23 H23C 109.5 . . ?
H23B C23 H23C 109.5 . . ?
C21 C24 H24A 109.5 . . ?
C21 C24 H24B 109.5 . . ?
H24A C24 H24B 109.5 . . ?
C21 C24 H24C 109.5 . . ?
H24A C24 H24C 109.5 . . ?
H24B C24 H24C 109.5 . . ?
C32 C31 C33 107.3(2) . . ?
C32 C31 C34 106.0(2) . . ?
C33 C31 C34 107.2(2) . . ?
C32 C31 B2 114.4(2) . . ?
C33 C31 B2 107.7(2) . . ?
C34 C31 B2 113.9(2) . . ?
C31 C32 H32A 109.5 . . ?
C31 C32 H32B 109.5 . . ?
H32A C32 H32B 109.5 . . ?
C31 C32 H32C 109.5 . . ?
H32A C32 H32C 109.5 . . ?
H32B C32 H32C 109.5 . . ?
C31 C33 H33A 109.5 . . ?
C31 C33 H33B 109.5 . . ?
H33A C33 H33B 109.5 . . ?
C31 C33 H33C 109.5 . . ?
H33A C33 H33C 109.5 . . ?
H33B C33 H33C 109.5 . . ?
C31 C34 H34A 109.5 . . ?
C31 C34 H34B 109.5 . . ?
H34A C34 H34B 109.5 . . ?
C31 C34 H34C 109.5 . . ?
H34A C34 H34C 109.5 . . ?
H34B C34 H34C 109.5 . . ?
N2 C41 C46 111.28(19) . . ?
N2 C41 C42 113.15(19) . . ?
C46 C41 C42 111.0(2) . . ?
N2 C41 H41 107.0 . . ?
C46 C41 H41 107.0 . . ?
C42 C41 H41 107.0 . . ?
C43 C42 C41 109.9(2) . . ?
C43 C42 H42A 109.7 . . ?
C41 C42 H42A 109.7 . . ?
C43 C42 H42B 109.7 . . ?
C41 C42 H42B 109.7 . . ?
H42A C42 H42B 108.2 . . ?
C42 C43 C44 111.3(2) . . ?
C42 C43 H43A 109.4 . . ?
C44 C43 H43A 109.4 . . ?
C42 C43 H43B 109.4 . . ?
C44 C43 H43B 109.4 . . ?
H43A C43 H43B 108.0 . . ?
C43 C44 C45 110.9(2) . . ?
C43 C44 H44A 109.5 . . ?
C45 C44 H44A 109.5 . . ?
C43 C44 H44B 109.5 . . ?
C45 C44 H44B 109.5 . . ?
H44A C44 H44B 108.0 . . ?
C46 C45 C44 111.6(2) . . ?
C46 C45 H45A 109.3 . . ?
C44 C45 H45A 109.3 . . ?
C46 C45 H45B 109.3 . . ?
C44 C45 H45B 109.3 . . ?
H45A C45 H45B 108.0 . . ?
C45 C46 C41 110.4(2) . . ?
C45 C46 H46A 109.6 . . ?
C41 C46 H46A 109.6 . . ?
C45 C46 H46B 109.6 . . ?
C41 C46 H46B 109.6 . . ?
H46A C46 H46B 108.1 . . ?
O2 S1 O3 117.86(15) . . ?
O2 S1 O1 113.62(11) . . ?
O3 S1 O1 113.87(12) . . ?
O2 S1 C5 104.49(14) . . ?
O3 S1 C5 104.72(14) . . ?
O1 S1 C5 99.46(13) . . ?
S1 O1 B2 142.09(15) . . ?
C54 C50 H50A 109.5 . . ?
C54 C50 H50B 109.5 . . ?
H50A C50 H50B 109.5 . . ?
C54 C50 H50C 109.5 . . ?
H50A C50 H50C 109.5 . . ?
H50B C50 H50C 109.5 . . ?
C54 C51 C56 121.4(10) . . ?
C54 C51 H51 119.3 . . ?
C56 C51 H51 119.3 . . ?
C53 C52 C55 120.8(11) . . ?
C53 C52 H52 119.6 . . ?
C55 C52 H52 119.6 . . ?
C52 C53 C56 118.3(10) . . ?
C52 C53 H53 120.8 . . ?
C56 C53 H53 120.8 . . ?
C51 C54 C55 119.0(8) . . ?
C51 C54 C50 119.7(9) . . ?
C55 C54 C50 121.3(8) . . ?
C54 C55 C52 120.0(9) . . ?
C54 C55 H55 120.0 . . ?
C52 C55 H55 120.0 . . ?
C51 C56 C53 120.5(10) . . ?
C51 C56 H56 119.7 . . ?
C53 C56 H56 119.7 . . ?

loop_
_geom_bond_atom_site_label_1
_geom_bond_atom_site_label_2
_geom_bond_distance
_geom_bond_site_symmetry_2
_geom_bond_publ_flag
Au1 C1 2.064(3) . ?
Au1 P1 2.2869(13) . ?
C1 N2 1.294(3) . ?
C1 B1 1.617(4) . ?
N1 B1 1.420(3) . ?
N1 C21 1.508(3) . ?
N1 B2 1.552(3) . ?
N2 C41 1.488(3) . ?
N2 B2 1.574(3) . ?
B1 C11 1.617(4) . ?
B2 O1 1.622(3) . ?
B2 C31 1.648(4) . ?
P1 C3 1.804(3) . ?
P1 C4 1.808(3) . ?
P1 C2 1.811(3) . ?
C2 H2A 0.9800 . ?
C2 H2B 0.9800 . ?
C2 H2C 0.9800 . ?
C3 H3A 0.9800 . ?
C3 H3B 0.9800 . ?
C3 H3C 0.9800 . ?
C4 H4A 0.9800 . ?
C4 H4B 0.9800 . ?
C4 H4C 0.9800 . ?
C5 F3 1.313(4) . ?
C5 F2 1.315(4) . ?
C5 F1 1.327(4) . ?
C5 S1 1.831(3) . ?
C11 C12 1.540(4) . ?
C11 C13 1.547(4) . ?
C11 C14 1.553(4) . ?
C12 H12A 0.9800 . ?
C12 H12B 0.9800 . ?
C12 H12C 0.9800 . ?
C13 H13A 0.9800 . ?
C13 H13B 0.9800 . ?
C13 H13C 0.9800 . ?
C14 H14A 0.9800 . ?
C14 H14B 0.9800 . ?
C14 H14C 0.9800 . ?
C21 C22 1.529(4) . ?
C21 C24 1.537(4) . ?
C21 C23 1.541(4) . ?
C22 H22A 0.9800 . ?
C22 H22B 0.9800 . ?
C22 H22C 0.9800 . ?
C23 H23A 0.9800 . ?
C23 H23B 0.9800 . ?
C23 H23C 0.9800 . ?
C24 H24A 0.9800 . ?
C24 H24B 0.9800 . ?
C24 H24C 0.9800 . ?
C31 C32 1.532(4) . ?
C31 C33 1.535(3) . ?
C31 C34 1.542(4) . ?
C32 H32A 0.9800 . ?
C32 H32B 0.9800 . ?
C32 H32C 0.9800 . ?
C33 H33A 0.9800 . ?
C33 H33B 0.9800 . ?
C33 H33C 0.9800 . ?
C34 H34A 0.9800 . ?
C34 H34B 0.9800 . ?
C34 H34C 0.9800 . ?
C41 C46 1.525(3) . ?
C41 C42 1.534(3) . ?
C41 H41 1.0000 . ?
C42 C43 1.521(4) . ?
C42 H42A 0.9900 . ?
C42 H42B 0.9900 . ?
C43 C44 1.523(4) . ?
C43 H43A 0.9900 . ?
C43 H43B 0.9900 . ?
C44 C45 1.527(4) . ?
C44 H44A 0.9900 . ?
C44 H44B 0.9900 . ?
C45 C46 1.520(4) . ?
C45 H45A 0.9900 . ?
C45 H45B 0.9900 . ?
C46 H46A 0.9900 . ?
C46 H46B 0.9900 . ?
S1 O2 1.423(2) . ?
S1 O3 1.424(2) . ?
S1 O1 1.4926(19) . ?
C50 C54 1.493(11) . ?
C50 H50A 0.9800 . ?
C50 H50B 0.9800 . ?
C50 H50C 0.9800 . ?
C51 C54 1.363(12) . ?
C51 C56 1.374(13) . ?
C51 H51 0.9500 . ?
C52 C53 1.371(14) . ?
C52 C55 1.401(12) . ?
C52 H52 0.9500 . ?
C53 C56 1.396(15) . ?
C53 H53 0.9500 . ?
C54 C55 1.384(12) . ?
C55 H55 0.9500 . ?
C56 H56 0.9500 . ?
